data_7131009
loop_
_publ_author_name
'Zhang, Zhide'
'Deng, Yangling'
'Hou, Ming'
'Lai, Xiaojing'
'Guan, Meng'
'Zhang, Fengzhi'
'Qi, Rui'
'Qiu, Guanyinsheng'

_publ_section_title
;
 Iron/photoredox dual catalysis for acyl nitrene-based C--O bond formation
 towards phthalides
;
_journal_name_full 'Chemical Communications'
_journal_paper_doi 10.1039/D2CC04917A
_journal_year 2022
_chemical_formula_sum 'C11 H10 O2'
_chemical_formula_weight 174.19
_space_group_IT_number 14
_space_group_name_Hall '-P 2ybc'
_space_group_name_H-M_alt 'P 1 21/c 1'
_symmetry_cell_setting monoclinic
_symmetry_space_group_name_H-M 'P 1 21/c 1'
_atom_sites_solution_hydrogens geom
_atom_sites_solution_primary direct
_atom_sites_solution_secondary difmap
_audit_creation_method SHELXL-97
_audit_update_record
;
2022-08-15 deposited with the CCDC.	2022-11-14 downloaded from the CCDC.
;
_cell_angle_alpha 90.00
_cell_angle_beta 95.669(8)
_cell_angle_gamma 90.00
_cell_formula_units_Z 4
_cell_length_a 9.6676(10)
_cell_length_b 7.8965(8)
_cell_length_c 12.2576(10)
_cell_measurement_reflns_used 1005
_cell_measurement_temperature 293(2)
_cell_measurement_theta_max 25.8170
_cell_measurement_theta_min 4.1340
_cell_volume 931.17(16)
_computing_cell_refinement 'Bruker SMART'
_computing_data_collection 'Bruker SMART'
_computing_data_reduction 'Bruker SAINT'
_computing_molecular_graphics 'Bruker SHELXTL'
_computing_publication_material 'Bruker SHELXTL'
_computing_structure_refinement 'SHELXL-97 (Sheldrick, 1997)'
_computing_structure_solution 'SHELXS-97 (Sheldrick, 1990)'
_diffrn_ambient_temperature 293(2)
_diffrn_measured_fraction_theta_full 0.998
_diffrn_measured_fraction_theta_max 0.998
_diffrn_measurement_device_type 'Xcalibur, Eos, Gemini'
_diffrn_measurement_method '\w scans'
_diffrn_radiation_monochromator graphite
_diffrn_radiation_source 'fine-focus sealed tube'
_diffrn_radiation_type MoK\a
_diffrn_radiation_wavelength 0.71073
_diffrn_reflns_av_R_equivalents 0.0235
_diffrn_reflns_av_sigmaI/netI 0.0323
_diffrn_reflns_limit_h_max 9
_diffrn_reflns_limit_h_min -12
_diffrn_reflns_limit_k_max 8
_diffrn_reflns_limit_k_min -9
_diffrn_reflns_limit_l_max 11
_diffrn_reflns_limit_l_min -15
_diffrn_reflns_number 3744
_diffrn_reflns_theta_full 26.50
_diffrn_reflns_theta_max 26.50
_diffrn_reflns_theta_min 3.07
_exptl_absorpt_coefficient_mu 0.085
_exptl_absorpt_correction_T_max 1.00000
_exptl_absorpt_correction_T_min 0.84242
_exptl_absorpt_correction_type multi-scan
_exptl_crystal_colour colorless
_exptl_crystal_density_diffrn 1.243
_exptl_crystal_density_method 'not measured'
_exptl_crystal_description block
_exptl_crystal_F_000 368
_exptl_crystal_size_max 0.41
_exptl_crystal_size_mid 0.32
_exptl_crystal_size_min 0.23
_refine_diff_density_max 0.117
_refine_diff_density_min -0.140
_refine_diff_density_rms 0.031
_refine_ls_extinction_method none
_refine_ls_goodness_of_fit_ref 1.057
_refine_ls_hydrogen_treatment mixed
_refine_ls_matrix_type full
_refine_ls_number_parameters 118
_refine_ls_number_reflns 1929
_refine_ls_number_restraints 0
_refine_ls_restrained_S_all 1.057
_refine_ls_R_factor_all 0.0885
_refine_ls_R_factor_gt 0.0494
_refine_ls_shift/su_max 0.000
_refine_ls_shift/su_mean 0.000
_refine_ls_structure_factor_coef Fsqd
_refine_ls_weighting_details 'calc w=1/[\s^2^(Fo^2^)+(0.0511P)^2^+0.0415P] where P=(Fo^2^+2Fc^2^)/3'
_refine_ls_weighting_scheme calc
_refine_ls_wR_factor_gt 0.1068
_refine_ls_wR_factor_ref 0.1208
_reflns_number_gt 1208
_reflns_number_total 1929
_reflns_threshold_expression >2sigma(I)
_cod_data_source_file d2cc04917a2.cif
_cod_data_source_block aa
_cod_original_cell_volume 931.17(15)
_cod_original_sg_symbol_H-M P2(1)/c
_cod_database_code 7131009

loop_
_symmetry_equiv_pos_as_xyz
'x, y, z'
'-x, y+1/2, -z+1/2'
'-x, -y, -z'
'x, -y-1/2, z-1/2'

loop_
_atom_site_label
_atom_site_type_symbol
_atom_site_fract_x
_atom_site_fract_y
_atom_site_fract_z
_atom_site_U_iso_or_equiv
_atom_site_adp_type
_atom_site_occupancy
_atom_site_symmetry_multiplicity
_atom_site_calc_flag
_atom_site_refinement_flags
_atom_site_disorder_assembly
_atom_site_disorder_group
O2 O 0.28557(12) 0.19104(14) -0.03434(8) 0.0589(4) Uani 1 1 d . . .
C1 C 0.34141(16) 0.2798(3) -0.11406(12) 0.0557(5) Uani 1 1 d . . .
C8 C 0.24319(16) 0.3041(2) 0.05069(11) 0.0496(4) Uani 1 1 d . . .
H8 H 0.2976 0.2785 0.1205 0.059 Uiso 1 1 calc R . .
O1 O 0.38333(14) 0.2095(2) -0.19165(9) 0.0836(5) Uani 1 1 d . . .
C7 C 0.28178(15) 0.4761(2) 0.01226(12) 0.0477(4) Uani 1 1 d . . .
C9 C 0.09245(17) 0.2777(2) 0.06228(12) 0.0579(5) Uani 1 1 d . . .
H9 H 0.0288 0.3049 -0.0026 0.070 Uiso 1 1 calc R . .
C2 C 0.33793(15) 0.4597(2) -0.08578(12) 0.0513(4) Uani 1 1 d . . .
C6 C 0.26994(19) 0.6342(2) 0.05968(16) 0.0677(5) Uani 1 1 d . . .
H6 H 0.2331 0.6464 0.1265 0.081 Uiso 1 1 calc R . .
C3 C 0.38312(18) 0.6001(3) -0.14141(16) 0.0752(6) Uani 1 1 d . . .
H3 H 0.4213 0.5885 -0.2077 0.090 Uiso 1 1 calc R . .
C5 C 0.3143(2) 0.7717(3) 0.0047(2) 0.0879(7) Uani 1 1 d . . .
H5 H 0.3071 0.8788 0.0353 0.105 Uiso 1 1 calc R . .
C10 C 0.0388(2) 0.3124(3) 0.16969(15) 0.0837(7) Uani 1 1 d . . .
H10A H 0.1049 0.3488 0.2298 0.100 Uiso 1 1 calc R . .
H10B H -0.0531 0.3621 0.1690 0.100 Uiso 1 1 calc R . .
C11 C 0.0485(2) 0.1360(3) 0.13087(16) 0.0846(6) Uani 1 1 d . . .
H11A H -0.0374 0.0778 0.1065 0.102 Uiso 1 1 calc R . .
H11B H 0.1206 0.0646 0.1673 0.102 Uiso 1 1 calc R . .
C4 C 0.3690(2) 0.7569(3) -0.0942(2) 0.0916(7) Uani 1 1 d . . .
H4 H 0.3967 0.8534 -0.1296 0.110 Uiso 1 1 calc R . .

loop_
_atom_site_aniso_label
_atom_site_aniso_U_11
_atom_site_aniso_U_22
_atom_site_aniso_U_33
_atom_site_aniso_U_23
_atom_site_aniso_U_13
_atom_site_aniso_U_12
O2 0.0683(8) 0.0508(8) 0.0595(6) -0.0059(6) 0.0164(6) 0.0043(6)
C1 0.0463(9) 0.0770(13) 0.0441(9) -0.0013(9) 0.0065(7) 0.0041(8)
C8 0.0548(10) 0.0525(10) 0.0422(8) 0.0002(8) 0.0086(7) 0.0049(8)
O1 0.0782(9) 0.1176(12) 0.0572(7) -0.0245(8) 0.0176(6) 0.0125(8)
C7 0.0417(9) 0.0496(10) 0.0513(9) 0.0008(8) 0.0028(7) 0.0032(7)
C9 0.0536(10) 0.0665(12) 0.0547(9) 0.0058(9) 0.0101(7) -0.0011(9)
C2 0.0409(9) 0.0603(11) 0.0520(9) 0.0092(9) 0.0018(7) 0.0010(8)
C6 0.0598(11) 0.0576(12) 0.0852(12) -0.0105(11) 0.0048(9) 0.0047(9)
C3 0.0512(11) 0.0950(17) 0.0792(12) 0.0317(13) 0.0048(9) -0.0046(11)
C5 0.0690(14) 0.0509(13) 0.141(2) -0.0015(14) -0.0043(13) -0.0016(10)
C10 0.0640(12) 0.118(2) 0.0719(12) -0.0057(13) 0.0228(9) 0.0126(12)
C11 0.0740(14) 0.0894(16) 0.0941(14) 0.0262(13) 0.0269(11) -0.0043(12)
C4 0.0616(13) 0.0704(16) 0.140(2) 0.0417(16) -0.0046(13) -0.0108(11)

loop_
_atom_type_symbol
_atom_type_description
_atom_type_scat_dispersion_real
_atom_type_scat_dispersion_imag
_atom_type_scat_source
C C 0.0033 0.0016 'International Tables Vol C Tables 4.2.6.8 and 6.1.1.4'
H H 0.0000 0.0000 'International Tables Vol C Tables 4.2.6.8 and 6.1.1.4'
O O 0.0106 0.0060 'International Tables Vol C Tables 4.2.6.8 and 6.1.1.4'

loop_
_geom_angle_atom_site_label_1
_geom_angle_atom_site_label_2
_geom_angle_atom_site_label_3
_geom_angle
_geom_angle_site_symmetry_1
_geom_angle_site_symmetry_3
_geom_angle_publ_flag
C1 O2 C8 110.95(13) . . ?
O1 C1 O2 121.28(18) . . ?
O1 C1 C2 130.62(16) . . ?
O2 C1 C2 108.09(13) . . ?
O2 C8 C9 109.13(12) . . ?
O2 C8 C7 103.51(11) . . ?
C9 C8 C7 115.63(13) . . ?
C2 C7 C6 120.52(16) . . ?
C2 C7 C8 108.82(13) . . ?
C6 C7 C8 130.66(15) . . ?
C11 C9 C10 59.60(12) . . ?
C11 C9 C8 119.67(15) . . ?
C10 C9 C8 119.20(15) . . ?
C7 C2 C3 121.57(17) . . ?
C7 C2 C1 108.60(14) . . ?
C3 C2 C1 129.82(16) . . ?
C5 C6 C7 117.74(18) . . ?
C4 C3 C2 117.37(19) . . ?
C6 C5 C4 122.2(2) . . ?
C11 C10 C9 60.18(12) . . ?
C10 C11 C9 60.22(12) . . ?
C5 C4 C3 120.6(2) . . ?

loop_
_geom_bond_atom_site_label_1
_geom_bond_atom_site_label_2
_geom_bond_distance
_geom_bond_site_symmetry_2
_geom_bond_publ_flag
O2 C1 1.3570(18) . ?
O2 C8 1.4613(17) . ?
C1 O1 1.2052(17) . ?
C1 C2 1.464(3) . ?
C8 C9 1.493(2) . ?
C8 C7 1.497(2) . ?
C7 C2 1.373(2) . ?
C7 C6 1.387(2) . ?
C9 C11 1.487(2) . ?
C9 C10 1.488(2) . ?
C2 C3 1.394(2) . ?
C6 C5 1.369(3) . ?
C3 C4 1.379(3) . ?
C5 C4 1.375(3) . ?
C10 C11 1.478(3) . ?
